data_4100374
loop_
_publ_author_name
'Chen, Yiyun'
.
'Ho, Douglas M.'
.
'Lee, Chulbom'
.

_publ_section_title
;
Ruthenium-Catalyzed Hydrative Cyclization of 1,5-Enynes
;
_journal_name_full 'Journal of the American Chemical Society'
_journal_paper_doi 10.1021/ja053462r
_journal_year 2005
_chemical_formula_iupac
;
(Ru3 Cl5 (C25 H22 P2)3) (P F6) . 3(C3 H6 O)
;
_chemical_formula_moiety
;
C75 H66 Cl5 P6 Ru3 1+, F6 P 1-, 3(C3 H6 O)
;
_chemical_formula_structural
;
(Ru3 Cl5 (C25 H22 P2)3) (P F6) 3(C3 H6 O)
;
_chemical_formula_sum 'C84 H84 Cl5 F6 O3 P7 Ru3'
_chemical_formula_weight 1952.76
_chemical_melting_point 611.1(5)
_space_group_IT_number 205
_space_group_name_Hall '-P 2ac 2ab 3'
_space_group_name_H-M_alt 'P a -3'
_symmetry_cell_setting cubic
_symmetry_Int_Tables_number 205
_symmetry_space_group_name_Hall '-P 2ac 2ab 3'
_symmetry_space_group_name_H-M 'P a -3'
_cell_angle_alpha 90.00
_cell_angle_beta 90.00
_cell_angle_gamma 90.00
_cell_formula_units_Z 8
_cell_length_a 26.0092(3)
_cell_length_b 26.0092(3)
_cell_length_c 26.0092(3)
_cell_measurement_temperature 298(2)
_cell_volume 17594.7(4)
_diffrn_ambient_temperature 298(2)
_exptl_crystal_density_diffrn 1.474
_cod_depositor_comments
;
The following automatic conversions were performed:
'_symmetry_cell_setting' value 'Cubic' changed to 'cubic' according to
'/home/saulius/struct/CIF-dictionaries/cif_core.dic' dictionary named
'cif_core.dic' version 2.4.1 from 2010-06-29.

Automatic conversion script
Id: cif_fix_enum 1527 2010-12-29 10:47:43Z saulius 

The following automatic conversions were performed:

'_chemical_melting_point' value '337.5-338.5\%' was changed to
'611.1(5)' - it was converted from degrees Celsius(C) to Kelvins(K),
the average value was taken and precision was estimated.

Automatic conversion script
Id: cif_fix_values 1646 2011-03-28 12:23:43Z adriana 
;
_cod_database_code 4100374

loop_
_symmetry_equiv_pos_as_xyz
'x, y, z'
'-x+1/2, -y, z+1/2'
'-x, y+1/2, -z+1/2'
'x+1/2, -y+1/2, -z'
'z, x, y'
'z+1/2, -x+1/2, -y'
'-z+1/2, -x, y+1/2'
'-z, x+1/2, -y+1/2'
'y, z, x'
'-y, z+1/2, -x+1/2'
'y+1/2, -z+1/2, -x'
'-y+1/2, -z, x+1/2'
'-x, -y, -z'
'x-1/2, y, -z-1/2'
'x, -y-1/2, z-1/2'
'-x-1/2, y-1/2, z'
'-z, -x, -y'
'-z-1/2, x-1/2, y'
'z-1/2, x, -y-1/2'
'z, -x-1/2, y-1/2'
'-y, -z, -x'
'y, -z-1/2, x-1/2'
'-y-1/2, z-1/2, x'
'y-1/2, z, -x-1/2'

loop_
_atom_site_aniso_label
_atom_site_aniso_U_11
_atom_site_aniso_U_22
_atom_site_aniso_U_33
_atom_site_aniso_U_23
_atom_site_aniso_U_13
_atom_site_aniso_U_12
Ru1 0.03912(14) 0.03835(14) 0.03926(14) -0.00150(9) -0.00001(9) -0.00021(9)
Cl1 0.0439(3) 0.0439(3) 0.0439(3) -0.0034(3) -0.0034(3) -0.0034(3)
Cl2 0.0421(3) 0.0421(3) 0.0421(3) -0.0017(3) -0.0017(3) -0.0017(3)
Cl3 0.0479(4) 0.0436(4) 0.0468(4) 0.0047(3) 0.0009(3) 0.0011(3)
P1 0.0471(4) 0.0414(4) 0.0466(4) -0.0047(3) 0.0002(3) 0.0001(3)
P2 0.0414(4) 0.0468(4) 0.0442(4) -0.0012(3) -0.0016(3) 0.0011(3)
C1 0.051(2) 0.047(2) 0.050(2) -0.0082(14) 0.0036(14) -0.0034(14)
C2 0.079(2) 0.060(2) 0.050(2) -0.011(2) -0.001(2) 0.003(2)
C3 0.126(4) 0.065(2) 0.049(2) -0.006(2) 0.001(2) -0.016(2)
C4 0.092(3) 0.096(3) 0.064(2) -0.015(2) 0.024(2) -0.020(3)
C5 0.077(3) 0.129(4) 0.082(3) -0.028(3) 0.019(2) 0.021(3)
C6 0.074(2) 0.083(3) 0.065(2) -0.007(2) 0.010(2) 0.021(2)
C7 0.063(2) 0.049(2) 0.055(2) -0.0124(15) 0.009(2) -0.007(2)
C8 0.068(2) 0.063(2) 0.101(3) -0.018(2) 0.001(2) -0.015(2)
C9 0.074(3) 0.093(3) 0.122(4) -0.039(3) 0.007(3) -0.029(3)
C10 0.125(5) 0.088(4) 0.110(4) -0.019(3) 0.027(3) -0.055(3)
C11 0.165(6) 0.066(3) 0.131(5) 0.021(3) -0.013(4) -0.043(3)
C12 0.114(4) 0.058(2) 0.106(3) 0.011(2) -0.018(3) -0.021(2)
C13 0.046(2) 0.063(2) 0.043(2) -0.0007(15) -0.0020(14) 0.0009(15)
C14 0.051(2) 0.072(2) 0.075(2) 0.014(2) -0.003(2) -0.007(2)
C15 0.065(3) 0.108(3) 0.090(3) 0.036(3) -0.003(2) -0.019(2)
C16 0.072(3) 0.150(5) 0.070(3) 0.021(3) 0.019(2) -0.021(3)
C17 0.057(2) 0.133(4) 0.082(3) -0.012(3) 0.024(2) 0.009(2)
C18 0.061(2) 0.078(3) 0.072(2) -0.001(2) 0.013(2) 0.007(2)
C19 0.043(2) 0.060(2) 0.048(2) 0.002(2) -0.0022(14) -0.0065(15)
C20 0.062(2) 0.089(3) 0.057(2) -0.010(2) -0.015(2) 0.006(2)
C21 0.078(3) 0.112(3) 0.057(2) -0.019(2) -0.011(2) 0.001(2)
C22 0.078(3) 0.126(4) 0.051(2) 0.008(2) -0.013(2) -0.016(3)
C23 0.112(4) 0.122(4) 0.067(3) 0.013(3) -0.027(3) 0.031(3)
C24 0.089(3) 0.103(3) 0.061(2) 0.000(2) -0.011(2) 0.032(3)
C25 0.059(2) 0.047(2) 0.059(2) -0.0028(15) -0.005(2) 0.0051(15)
P3 0.0816(10) 0.0816(10) 0.0816(10) -0.0218(12) -0.0218(12) 0.0218(12)
F1 0.110(4) 0.235(6) 0.221(6) -0.042(5) 0.011(4) 0.050(4)
F2 0.078(3) 0.306(10) 0.354(11) 0.003(7) 0.051(5) 0.042(4)
P3" 0.088(6) 0.088(6) 0.088(6) -0.025(6) -0.025(6) 0.025(6)
O1S 0.221(6) 0.226(6) 0.118(4) 0.002(4) -0.017(4) 0.053(4)
C1S 0.171(6) 0.162(6) 0.159(6) 0.057(5) 0.021(5) 0.046(5)
C2S 0.133(5) 0.143(5) 0.090(4) 0.005(4) 0.011(4) 0.010(4)
C3S 0.303(12) 0.289(12) 0.131(6) -0.003(7) 0.051(7) 0.117(10)

loop_
_atom_site_label
_atom_site_type_symbol
_atom_site_fract_x
_atom_site_fract_y
_atom_site_fract_z
_atom_site_U_iso_or_equiv
_atom_site_thermal_displace_type
_atom_site_occupancy
_atom_site_calc_flag
_atom_site_refinement_flags
_atom_site_disorder_group
Ru1 Ru 0.439242(8) 0.340755(8) 0.371511(8) 0.03891(9) Uani 1 d . .
Cl1 Cl 0.34673(3) 0.34673(3) 0.34673(3) 0.0439(3) Uani 1 d S .
Cl2 Cl 0.42208(3) 0.42208(3) 0.42208(3) 0.0421(3) Uani 1 d S .
Cl3 Cl 0.40354(3) 0.30187(3) 0.44725(3) 0.0461(2) Uani 1 d . .
P1 P 0.45846(3) 0.26588(3) 0.33368(3) 0.0450(2) Uani 1 d . .
P2 P 0.51995(3) 0.31965(3) 0.39358(3) 0.0441(2) Uani 1 d . .
C1 C 0.48307(11) 0.26441(11) 0.26837(11) 0.0493(7) Uani 1 d . .
C2 C 0.46289(14) 0.29673(13) 0.23193(12) 0.0630(9) Uani 1 d . .
H2 H 0.43646 0.31909 0.24086 0.076 Uiso 1 calc R .
C3 C 0.4814(2) 0.29649(15) 0.18192(14) 0.0801(12) Uani 1 d . .
H3 H 0.4676 0.31884 0.15767 0.096 Uiso 1 calc R .
C4 C 0.5197(2) 0.2637(2) 0.1683(2) 0.0839(12) Uani 1 d . .
H4 H 0.5319 0.2633 0.1347 0.101 Uiso 1 calc R .
C5 C 0.5403(2) 0.2313(2) 0.2041(2) 0.0959(14) Uani 1 d . .
H5 H 0.5666 0.2089 0.1948 0.115 Uiso 1 calc R .
C6 C 0.52233(14) 0.23133(15) 0.25396(14) 0.0737(10) Uani 1 d . .
H6 H 0.53661 0.20910 0.27805 0.088 Uiso 1 calc R .
C7 C 0.41333(13) 0.21246(12) 0.33524(12) 0.0556(8) Uani 1 d . .
C8 C 0.36561(14) 0.21888(15) 0.3128(2) 0.0776(11) Uani 1 d . .
H8 H 0.35764 0.24982 0.2967 0.093 Uiso 1 calc R .
C9 C 0.3296(2) 0.1798(2) 0.3139(2) 0.0964(14) Uani 1 d . .
H9 H 0.2976 0.1847 0.2988 0.116 Uiso 1 calc R .
C10 C 0.3408(2) 0.1347(2) 0.3369(2) 0.108(2) Uani 1 d . .
H10 H 0.3163 0.1086 0.3379 0.129 Uiso 1 calc R .
C11 C 0.3875(3) 0.1273(2) 0.3586(2) 0.121(2) Uani 1 d . .
H11 H 0.3951 0.0960 0.3741 0.145 Uiso 1 calc R .
C12 C 0.4246(2) 0.16630(15) 0.3577(2) 0.0927(13) Uani 1 d . .
H12 H 0.4568 0.16085 0.3724 0.111 Uiso 1 calc R .
C13 C 0.57505(12) 0.34315(12) 0.35699(11) 0.0506(7) Uani 1 d . .
C14 C 0.57454(13) 0.39342(14) 0.33975(13) 0.0659(9) Uani 1 d . .
H14 H 0.54649 0.41449 0.34666 0.079 Uiso 1 calc R .
C15 C 0.6158(2) 0.4122(2) 0.3123(2) 0.0878(13) Uani 1 d . .
H15 H 0.6151 0.4458 0.3001 0.105 Uiso 1 calc R .
C16 C 0.6575(2) 0.3821(2) 0.3027(2) 0.0971(15) Uani 1 d . .
H16 H 0.6852 0.3952 0.2842 0.117 Uiso 1 calc R .
C17 C 0.65860(15) 0.3327(2) 0.3202(2) 0.0906(14) Uani 1 d . .
H17 H 0.68726 0.3123 0.3139 0.109 Uiso 1 calc R .
C18 C 0.61733(13) 0.3127(2) 0.34737(14) 0.0700(10) Uani 1 d . .
H18 H 0.61818 0.2789 0.35902 0.084 Uiso 1 calc R .
C19 C 0.54162(11) 0.32073(12) 0.46012(11) 0.0506(7) Uani 1 d . .
C20 C 0.52329(13) 0.3574(2) 0.49332(13) 0.0691(10) Uani 1 d . .
H20 H 0.50001 0.3818 0.48141 0.083 Uiso 1 calc R .
C21 C 0.5388(2) 0.3587(2) 0.54425(14) 0.0822(12) Uani 1 d . .
H21 H 0.5260 0.3838 0.56631 0.099 Uiso 1 calc R .
C22 C 0.5726(2) 0.3233(2) 0.56163(15) 0.0849(13) Uani 1 d . .
H22 H 0.5836 0.3245 0.59563 0.102 Uiso 1 calc R .
C23 C 0.5905(2) 0.2862(2) 0.5300(2) 0.1002(15) Uani 1 d . .
H23 H 0.6133 0.2617 0.5425 0.120 Uiso 1 calc R .
C24 C 0.5751(2) 0.2844(2) 0.47909(14) 0.0844(12) Uani 1 d . .
H24 H 0.5875 0.2586 0.45764 0.101 Uiso 1 calc R .
C25 C 0.51232(12) 0.25148(11) 0.37636(12) 0.0549(8) Uani 1 d . .
H25A H 0.54189 0.23736 0.35855 0.066 Uiso 1 calc R .
H25B H 0.50287 0.22992 0.40529 0.066 Uiso 1 calc R .
P3 P 0.63110(8) 0.13110(8) 0.36890(8) 0.0816(10) Uani 0.82 d SPD .
F1 F 0.57430(13) 0.1409(2) 0.3822(2) 0.189(2) Uani 0.75 d PD 1
F2 F 0.68704(15) 0.1200(2) 0.3570(3) 0.246(3) Uani 0.75 d PD 1
F1' F 0.6487(4) 0.0823(6) 0.3962(9) 0.067(5) Uiso 0.07 d PD 2
F2' F 0.6136(3) 0.1801(6) 0.3419(9) 0.067(5) Uiso 0.07 d PD 2
P3" P 0.6470(3) 0.1470(3) 0.3530(3) 0.088(6) Uani 0.18 d SPD 3
F1" F 0.6081(5) 0.1082(5) 0.3329(3) 0.112(4) Uiso 0.18 d PD 3
F2" F 0.6870(5) 0.1850(5) 0.3727(3) 0.112(4) Uiso 0.18 d PD 3
O1S O 0.4906(2) 0.1295(2) 0.5744(2) 0.188(2) Uani 1 d . .
C1S C 0.4486(3) 0.1886(3) 0.5227(3) 0.164(3) Uani 1 d . .
H1SA H 0.4350 0.1996 0.5551 0.246 Uiso 1 calc R .
H1SB H 0.4210 0.1779 0.5007 0.246 Uiso 1 calc R .
H1SC H 0.4669 0.2165 0.5069 0.246 Uiso 1 calc R .
C2S C 0.4824(2) 0.1471(3) 0.5305(2) 0.122(2) Uani 1 d . .
C3S C 0.5041(4) 0.1194(4) 0.4897(3) 0.241(5) Uani 1 d . .
H3SA H 0.5190 0.0882 0.5026 0.361 Uiso 1 calc R .
H3SB H 0.5302 0.1398 0.4735 0.361 Uiso 1 calc R .
H3SC H 0.4778 0.1112 0.4651 0.361 Uiso 1 calc R .

loop_
_geom_bond_atom_site_label_1
_geom_bond_atom_site_label_2
_geom_bond_distance
_geom_bond_site_symmetry_2
_geom_bond_publ_flag
Ru1 Ru1 3.2101(4) 5 yes
Ru1 Cl1 2.4959(8) . yes
Ru1 Cl2 2.5306(8) . yes
Ru1 Cl3 2.4012(7) . yes
Ru1 Cl3 2.4476(7) 5 yes
Ru1 P1 2.2383(8) . yes
Ru1 P2 2.2444(8) . yes
P1 P2 2.6346(11) . yes
P1 C1 1.816(3) . yes
P1 C7 1.819(3) . yes
P1 C25 1.826(3) . yes
P2 C13 1.826(3) . yes
P2 C19 1.820(3) . yes
P2 C25 1.840(3) . yes
C1 C2 1.371(4) . yes
C1 C6 1.387(4) . yes
C2 C3 1.387(5) . yes
C2 H2 0.93 . ?
C3 C4 1.359(6) . yes
C3 H3 0.93 . ?
C4 C5 1.366(6) . yes
C4 H4 0.93 . ?
C5 C6 1.377(5) . yes
C5 H5 0.93 . ?
C6 H6 0.93 . ?
C7 C8 1.382(5) . yes
C7 C12 1.367(5) . yes
C8 C9 1.382(5) . yes
C8 H8 0.93 . ?
C9 C10 1.350(7) . yes
C9 H9 0.93 . ?
C10 C11 1.354(7) . yes
C10 H10 0.93 . ?
C11 C12 1.400(6) . yes
C11 H11 0.93 . ?
C12 H12 0.93 . ?
C13 C14 1.382(5) . yes
C13 C18 1.378(4) . yes
C14 C15 1.379(5) . yes
C14 H14 0.93 . ?
C15 C16 1.360(6) . yes
C15 H15 0.93 . ?
C16 C17 1.364(6) . yes
C16 H16 0.93 . ?
C17 C18 1.386(5) . yes
C17 H17 0.93 . ?
C18 H18 0.93 . ?
C19 C20 1.372(4) . yes
C19 C24 1.376(5) . yes
C20 C21 1.385(5) . yes
C20 H20 0.93 . ?
C21 C22 1.351(6) . yes
C21 H21 0.93 . ?
C22 C23 1.351(6) . yes
C22 H22 0.93 . ?
C23 C24 1.384(5) . yes
C23 H23 0.93 . ?
C24 H24 0.93 . ?
C25 H25A 0.97 . ?
C25 H25B 0.97 . ?
P3 F1 1.538(3) . yes
P3 F2 1.515(3) . yes
P3 F1' 1.525(3) . yes
P3 F2' 1.525(3) . yes
P3" F1" 1.522(3) . yes
P3" F2" 1.523(3) . yes
O1S C2S 1.247(6) . yes
C1S C2S 1.407(8) . yes
C1S H1SA 0.96 . ?
C1S H1SB 0.96 . ?
C1S H1SC 0.96 . ?
C2S C3S 1.400(8) . yes
C3S H3SA 0.96 . ?
C3S H3SB 0.96 . ?
C3S H3SC 0.96 . ?
